data_2238016
loop_
_publ_author_name
'Benharref, Ahmed'
'Ourhriss, Najia'
'El Ammari, Lahcen'
'Saadi, Mohamed'
'Berraho, Moha'

_publ_section_title
;
 (1<i>S</i>,3<i>S</i>,8<i>R</i>,9<i>S</i>,11<i>R</i>)-10,10-Dichloro-3,7,7,11-tetramethyltetracyclo[6.5.0.0^1,3^.0^9,11^]tridecane
;
_journal_coeditor_code RZ5066
_journal_issue 6
_journal_name_full 'Acta Crystallographica Section E'
_journal_page_first o933
_journal_page_last o934
_journal_paper_doi 10.1107/S1600536813013457
_journal_volume 69
_journal_year 2013
_chemical_formula_iupac 'C17 H26 Cl2'
_chemical_formula_moiety 'C17 H26 Cl2'
_chemical_formula_sum 'C17 H26 Cl2'
_chemical_formula_weight 301.28
_chemical_name_systematic
(1<i>S</i>,3<i>S</i>,8<i>R</i>,9<i>S</i>,11<i>R</i>)-10,10-Dichloro-3,7,7,11-tetramethyltetracyclo[6.5.0.0^1,3^.0^9,11^]tridecane
_space_group_IT_number 4
_symmetry_cell_setting monoclinic
_symmetry_space_group_name_Hall 'P 2yb'
_symmetry_space_group_name_H-M 'P 1 21 1'
_atom_sites_solution_hydrogens geom
_atom_sites_solution_primary direct
_atom_sites_solution_secondary difmap
_audit_creation_method SHELXL-97
_cell_angle_alpha 90.00
_cell_angle_beta 110.4540(10)
_cell_angle_gamma 90.00
_cell_formula_units_Z 4
_cell_length_a 6.4930(2)
_cell_length_b 29.0000(8)
_cell_length_c 9.2854(4)
_cell_measurement_reflns_used 5832
_cell_measurement_temperature 296(2)
_cell_measurement_theta_max 27.1
_cell_measurement_theta_min 2.8
_cell_volume 1638.18(10)
_computing_cell_refinement 'SAINT (Bruker, 2009)'
_computing_data_collection 'APEX2 (Bruker, 2009)'
_computing_data_reduction 'SAINT (Bruker, 2009)'
_computing_molecular_graphics 'ORTEP-3 for Windows (Farrugia, 2012)'
_computing_publication_material 'WinGX (Farrugia, 2012)'
_computing_structure_refinement 'SHELXL97 (Sheldrick, 2008)'
_computing_structure_solution 'SHELXS97 (Sheldrick, 2008)'
_diffrn_ambient_temperature 296(2)
_diffrn_measured_fraction_theta_full 0.962
_diffrn_measured_fraction_theta_max 0.962
_diffrn_measurement_device_type 'Bruker APEXII CCD'
_diffrn_measurement_method '\w and \f'
_diffrn_radiation_monochromator graphite
_diffrn_radiation_source 'fine-focus sealed tube'
_diffrn_radiation_type MoK\a
_diffrn_radiation_wavelength 0.71073
_diffrn_reflns_av_R_equivalents 0.0213
_diffrn_reflns_av_sigmaI/netI 0.0334
_diffrn_reflns_limit_h_max 8
_diffrn_reflns_limit_h_min -8
_diffrn_reflns_limit_k_max 37
_diffrn_reflns_limit_k_min -31
_diffrn_reflns_limit_l_max 11
_diffrn_reflns_limit_l_min -11
_diffrn_reflns_number 10017
_diffrn_reflns_theta_full 27.10
_diffrn_reflns_theta_max 27.10
_diffrn_reflns_theta_min 2.81
_exptl_absorpt_coefficient_mu 0.383
_exptl_absorpt_correction_type none
_exptl_crystal_colour colourless
_exptl_crystal_density_diffrn 1.222
_exptl_crystal_density_method 'not measured'
_exptl_crystal_description block
_exptl_crystal_F_000 648
_exptl_crystal_size_max 0.45
_exptl_crystal_size_mid 0.35
_exptl_crystal_size_min 0.30
_refine_diff_density_max 0.287
_refine_diff_density_min -0.206
_refine_ls_abs_structure_details 'Flack & Bernardinelli (2000), 1283 Friedel pairs'
_refine_ls_abs_structure_Flack 0.05(6)
_refine_ls_extinction_method none
_refine_ls_goodness_of_fit_ref 1.092
_refine_ls_hydrogen_treatment constr
_refine_ls_matrix_type full
_refine_ls_number_parameters 343
_refine_ls_number_reflns 5832
_refine_ls_number_restraints 1
_refine_ls_restrained_S_all 1.092
_refine_ls_R_factor_all 0.0532
_refine_ls_R_factor_gt 0.0498
_refine_ls_shift/su_max 0.000
_refine_ls_shift/su_mean 0.000
_refine_ls_structure_factor_coef Fsqd
_refine_ls_weighting_details 'calc w=1/[\s^2^(Fo^2^)+(0.0511P)^2^+0.9439P] where P=(Fo^2^+2Fc^2^)/3'
_refine_ls_weighting_scheme calc
_refine_ls_wR_factor_gt 0.1215
_refine_ls_wR_factor_ref 0.1233
_reflns_number_gt 5438
_reflns_number_total 5832
_reflns_threshold_expression I>2\s(I)
_cod_data_source_file rz5066.cif
_cod_data_source_block I
_cod_original_sg_symbol_H-M 'P 21'
_cod_database_code 2238016
_cod_database_fobs_code 2238016

loop_
_symmetry_equiv_pos_as_xyz
'x, y, z'
'-x, y+1/2, -z'

loop_
_atom_site_type_symbol
_atom_site_label
_atom_site_fract_x
_atom_site_fract_y
_atom_site_fract_z
_atom_site_U_iso_or_equiv
_atom_site_adp_type
_atom_site_calc_flag
_atom_site_refinement_flags
_atom_site_occupancy
_atom_site_symmetry_multiplicity
C C1 0.1016(5) 0.68419(11) 0.5418(3) 0.0366(7) Uani d . 1 1
C C2 0.2266(7) 0.63984(13) 0.6031(4) 0.0515(9) Uani d . 1 1
H H2A 0.3859 0.6411 0.6410 0.062 Uiso calc R 1 1
H H2B 0.1642 0.6186 0.6574 0.062 Uiso calc R 1 1
C C3 0.1069(7) 0.64603(13) 0.4316(4) 0.0509(9) Uani d . 1 1
C C4 0.2490(8) 0.65463(17) 0.3354(5) 0.0680(12) Uani d . 1 1
H H4A 0.3903 0.6665 0.4011 0.082 Uiso calc R 1 1
H H4B 0.2744 0.6256 0.2926 0.082 Uiso calc R 1 1
C C5 0.1471(9) 0.68839(19) 0.2059(5) 0.0743(14) Uani d . 1 1
H H5A 0.0479 0.6718 0.1184 0.089 Uiso calc R 1 1
H H5B 0.2624 0.7016 0.1750 0.089 Uiso calc R 1 1
C C6 0.0183(7) 0.72809(16) 0.2487(4) 0.0630(12) Uani d . 1 1
H H6A -0.0360 0.7485 0.1608 0.076 Uiso calc R 1 1
H H6B -0.1089 0.7147 0.2648 0.076 Uiso calc R 1 1
C C7 0.1415(6) 0.75762(13) 0.3903(4) 0.0450(8) Uani d . 1 1
C C8 0.2305(4) 0.72854(10) 0.5441(3) 0.0328(6) Uani d . 1 1
H H8 0.3810 0.7193 0.5568 0.039 Uiso calc R 1 1
C C9 0.2458(5) 0.75976(11) 0.6788(4) 0.0378(7) Uani d . 1 1
H H9 0.2630 0.7922 0.6560 0.045 Uiso calc R 1 1
C C10 0.3447(5) 0.74965(13) 0.8464(4) 0.0444(8) Uani d . 1 1
C C11 0.0997(5) 0.75392(13) 0.7759(4) 0.0453(8) Uani d . 1 1
C C12 -0.0366(6) 0.71010(14) 0.7494(4) 0.0513(9) Uani d . 1 1
H H12A -0.1687 0.7160 0.7726 0.062 Uiso calc R 1 1
H H12B 0.0468 0.6864 0.8194 0.062 Uiso calc R 1 1
C C13 -0.1015(5) 0.69226(13) 0.5844(4) 0.0482(8) Uani d . 1 1
H H13A -0.1825 0.6636 0.5745 0.058 Uiso calc R 1 1
H H13B -0.1966 0.7145 0.5143 0.058 Uiso calc R 1 1
C C14 -0.0967(9) 0.61736(16) 0.3506(5) 0.0789(15) Uani d . 1 1
H H14A -0.1805 0.6136 0.4170 0.118 Uiso calc R 1 1
H H14B -0.0534 0.5876 0.3256 0.118 Uiso calc R 1 1
H H14C -0.1849 0.6327 0.2579 0.118 Uiso calc R 1 1
C C15 0.3343(8) 0.78312(17) 0.3693(5) 0.0680(12) Uani d . 1 1
H H15A 0.4074 0.8013 0.4591 0.102 Uiso calc R 1 1
H H15B 0.2811 0.8030 0.2812 0.102 Uiso calc R 1 1
H H15C 0.4357 0.7612 0.3542 0.102 Uiso calc R 1 1
C C16 -0.0308(7) 0.79471(16) 0.3940(5) 0.0671(12) Uani d . 1 1
H H16A -0.1548 0.7798 0.4076 0.101 Uiso calc R 1 1
H H16B -0.0784 0.8115 0.2990 0.101 Uiso calc R 1 1
H H16C 0.0350 0.8156 0.4777 0.101 Uiso calc R 1 1
C C17 -0.0109(8) 0.79623(18) 0.8130(6) 0.0725(13) Uani d . 1 1
H H17A -0.1668 0.7943 0.7599 0.109 Uiso calc R 1 1
H H17B 0.0448 0.8235 0.7806 0.109 Uiso calc R 1 1
H H17C 0.0193 0.7977 0.9217 0.109 Uiso calc R 1 1
C C18 0.6936(5) 0.51198(11) 0.7358(3) 0.0344(6) Uani d . 1 1
C C19 0.7763(8) 0.55385(14) 0.6770(5) 0.0581(10) Uani d . 1 1
H H19A 0.8949 0.5496 0.6374 0.070 Uiso calc R 1 1
H H19B 0.6698 0.5773 0.6244 0.070 Uiso calc R 1 1
C C20 0.8290(7) 0.54825(14) 0.8469(5) 0.0576(10) Uani d . 1 1
C C21 1.0606(7) 0.53519(19) 0.9420(5) 0.0744(14) Uani d . 1 1
H H21A 1.1419 0.5629 0.9856 0.089 Uiso calc R 1 1
H H21B 1.1301 0.5213 0.8755 0.089 Uiso calc R 1 1
C C22 1.0754(8) 0.5018(2) 1.0714(5) 0.0780(15) Uani d . 1 1
H H22A 1.0733 0.5192 1.1600 0.094 Uiso calc R 1 1
H H22B 1.2148 0.4856 1.1005 0.094 Uiso calc R 1 1
C C23 0.8863(8) 0.46573(17) 1.0287(4) 0.0668(12) Uani d . 1 1
H H23A 0.9128 0.4453 1.1160 0.080 Uiso calc R 1 1
H H23B 0.7505 0.4821 1.0153 0.080 Uiso calc R 1 1
C C24 0.8494(6) 0.43614(13) 0.8876(4) 0.0461(8) Uani d . 1 1
C C25 0.7986(4) 0.46457(11) 0.7330(3) 0.0303(6) Uani d . 1 1
H H25 0.9394 0.4701 0.7193 0.036 Uiso calc R 1 1
C C26 0.6606(5) 0.43506(11) 0.5985(3) 0.0342(6) Uani d . 1 1
H H26 0.6844 0.4020 0.6202 0.041 Uiso calc R 1 1
C C27 0.5955(6) 0.44536(12) 0.4307(4) 0.0420(7) Uani d . 1 1
C C28 0.4215(5) 0.44596(12) 0.5037(4) 0.0397(7) Uani d . 1 1
C C29 0.3360(5) 0.49256(14) 0.5310(4) 0.0480(8) Uani d . 1 1
H H29A 0.1789 0.4904 0.5092 0.058 Uiso calc R 1 1
H H29B 0.3598 0.5149 0.4605 0.058 Uiso calc R 1 1
C C30 0.4486(5) 0.50968(12) 0.6966(4) 0.0432(8) Uani d . 1 1
H H30A 0.3931 0.5400 0.7077 0.052 Uiso calc R 1 1
H H30B 0.4147 0.4889 0.7672 0.052 Uiso calc R 1 1
C C31 0.7208(9) 0.58031(16) 0.9285(6) 0.0798(15) Uani d . 1 1
H H31A 0.7704 0.5728 1.0359 0.120 Uiso calc R 1 1
H H31B 0.5641 0.5768 0.8851 0.120 Uiso calc R 1 1
H H31C 0.7594 0.6116 0.9160 0.120 Uiso calc R 1 1
C C32 1.0426(8) 0.40470(18) 0.9033(5) 0.0735(14) Uani d . 1 1
H H32A 1.0118 0.3867 0.8113 0.110 Uiso calc R 1 1
H H32B 1.0663 0.3845 0.9895 0.110 Uiso calc R 1 1
H H32C 1.1719 0.4230 0.9189 0.110 Uiso calc R 1 1
C C33 0.6514(8) 0.40410(17) 0.8819(5) 0.0726(13) Uani d . 1 1
H H33A 0.6175 0.3839 0.7947 0.109 Uiso calc R 1 1
H H33B 0.5253 0.4227 0.8731 0.109 Uiso calc R 1 1
H H33C 0.6905 0.3861 0.9743 0.109 Uiso calc R 1 1
C C34 0.2538(7) 0.40760(16) 0.4689(5) 0.0673(12) Uani d . 1 1
H H34A 0.1552 0.4129 0.5238 0.101 Uiso calc R 1 1
H H34B 0.3275 0.3787 0.5003 0.101 Uiso calc R 1 1
H H34C 0.1721 0.4069 0.3605 0.101 Uiso calc R 1 1
Cl Cl1 0.47292(16) 0.69665(3) 0.91612(10) 0.0568(3) Uani d . 1 1
Cl Cl2 0.49526(19) 0.79455(4) 0.96635(12) 0.0720(3) Uani d . 1 1
Cl Cl3 0.67805(15) 0.49544(3) 0.36075(10) 0.0534(2) Uani d . 1 1
Cl Cl4 0.59779(19) 0.39852(4) 0.30805(12) 0.0682(3) Uani d . 1 1

loop_
_atom_site_aniso_label
_atom_site_aniso_U_11
_atom_site_aniso_U_22
_atom_site_aniso_U_33
_atom_site_aniso_U_12
_atom_site_aniso_U_13
_atom_site_aniso_U_23
C1 0.0416(15) 0.0354(16) 0.0306(14) -0.0034(12) 0.0097(13) 0.0025(12)
C2 0.070(2) 0.0372(18) 0.0417(18) 0.0024(17) 0.0129(17) 0.0019(16)
C3 0.073(2) 0.0385(19) 0.0401(17) -0.0065(16) 0.0186(17) -0.0079(15)
C4 0.078(3) 0.071(3) 0.059(3) -0.002(2) 0.030(2) -0.024(2)
C5 0.095(3) 0.096(4) 0.043(2) -0.028(3) 0.037(2) -0.016(2)
C6 0.071(2) 0.079(3) 0.0291(17) -0.020(2) 0.0051(17) 0.0116(19)
C7 0.0495(18) 0.046(2) 0.0351(16) -0.0086(14) 0.0098(14) 0.0099(15)
C8 0.0271(12) 0.0390(17) 0.0299(14) -0.0022(11) 0.0068(11) 0.0042(13)
C9 0.0392(15) 0.0334(17) 0.0387(16) 0.0045(12) 0.0110(13) 0.0014(13)
C10 0.0448(16) 0.0470(19) 0.0360(17) 0.0013(15) 0.0071(14) -0.0069(15)
C11 0.0448(17) 0.055(2) 0.0373(17) 0.0108(15) 0.0153(14) -0.0027(16)
C12 0.0442(18) 0.069(3) 0.0476(19) -0.0008(16) 0.0243(16) 0.0038(18)
C13 0.0411(16) 0.052(2) 0.0459(18) -0.0127(15) 0.0085(14) 0.0053(16)
C14 0.113(4) 0.059(3) 0.055(2) -0.033(3) 0.016(3) -0.011(2)
C15 0.074(3) 0.070(3) 0.066(3) -0.020(2) 0.033(2) 0.015(2)
C16 0.060(2) 0.064(3) 0.066(3) 0.011(2) 0.008(2) 0.026(2)
C17 0.071(3) 0.082(3) 0.070(3) 0.030(2) 0.031(2) -0.008(3)
C18 0.0427(15) 0.0332(15) 0.0276(13) 0.0043(12) 0.0127(12) 0.0020(12)
C19 0.085(3) 0.043(2) 0.047(2) -0.0151(19) 0.023(2) 0.0003(17)
C20 0.075(3) 0.047(2) 0.0443(19) -0.0106(18) 0.0136(19) -0.0099(17)
C21 0.058(2) 0.098(4) 0.059(3) -0.032(2) 0.011(2) -0.033(3)
C22 0.071(3) 0.106(4) 0.043(2) 0.018(3) 0.002(2) -0.018(3)
C23 0.087(3) 0.081(3) 0.0308(17) 0.030(2) 0.0176(19) 0.0110(19)
C24 0.0533(19) 0.048(2) 0.0360(17) 0.0193(16) 0.0143(15) 0.0081(15)
C25 0.0284(13) 0.0369(16) 0.0276(13) 0.0041(11) 0.0123(11) 0.0012(12)
C26 0.0371(15) 0.0317(16) 0.0357(16) 0.0029(12) 0.0151(13) -0.0006(13)
C27 0.0438(17) 0.0473(19) 0.0337(16) -0.0016(13) 0.0121(14) -0.0058(14)
C28 0.0363(15) 0.0465(19) 0.0356(17) -0.0070(13) 0.0116(14) -0.0016(14)
C29 0.0315(14) 0.062(2) 0.0490(18) 0.0073(15) 0.0125(14) -0.0024(18)
C30 0.0402(16) 0.0425(18) 0.0471(18) 0.0129(14) 0.0154(14) -0.0002(15)
C31 0.113(4) 0.060(3) 0.059(3) 0.011(3) 0.020(3) -0.026(2)
C32 0.083(3) 0.077(3) 0.061(2) 0.042(3) 0.026(2) 0.024(2)
C33 0.099(3) 0.066(3) 0.062(3) -0.003(2) 0.040(3) 0.023(2)
C34 0.052(2) 0.076(3) 0.062(2) -0.029(2) 0.0056(19) -0.003(2)
Cl1 0.0599(5) 0.0659(6) 0.0385(4) 0.0183(4) 0.0095(4) 0.0086(4)
Cl2 0.0732(6) 0.0774(7) 0.0529(6) -0.0071(6) 0.0064(5) -0.0284(5)
Cl3 0.0543(5) 0.0693(6) 0.0364(4) -0.0085(4) 0.0157(4) 0.0074(4)
Cl4 0.0801(7) 0.0748(7) 0.0458(5) 0.0036(5) 0.0170(5) -0.0248(5)

loop_
_atom_type_symbol
_atom_type_description
_atom_type_scat_dispersion_real
_atom_type_scat_dispersion_imag
_atom_type_scat_source
C C 0.0033 0.0016 'International Tables Vol C Tables 4.2.6.8 and 6.1.1.4'
H H 0.0000 0.0000 'International Tables Vol C Tables 4.2.6.8 and 6.1.1.4'
Cl Cl 0.1484 0.1585 'International Tables Vol C Tables 4.2.6.8 and 6.1.1.4'

loop_
_geom_angle_atom_site_label_1
_geom_angle_atom_site_label_2
_geom_angle_atom_site_label_3
_geom_angle
C3 C1 C2 60.0(2)
C3 C1 C13 120.9(3)
C2 C1 C13 115.5(3)
C3 C1 C8 118.8(3)
C2 C1 C8 119.2(3)
C13 C1 C8 112.7(3)
C3 C2 C1 59.8(2)
C3 C2 H2A 117.8
C1 C2 H2A 117.8
C3 C2 H2B 117.8
C1 C2 H2B 117.8
H2A C2 H2B 114.9
C4 C3 C1 116.1(3)
C4 C3 C2 116.4(4)
C1 C3 C2 60.2(2)
C4 C3 C14 113.7(4)
C1 C3 C14 120.9(4)
C2 C3 C14 119.5(4)
C5 C4 C3 112.9(4)
C5 C4 H4A 109.0
C3 C4 H4A 109.0
C5 C4 H4B 109.0
C3 C4 H4B 109.0
H4A C4 H4B 107.8
C4 C5 C6 113.6(3)
C4 C5 H5A 108.8
C6 C5 H5A 108.8
C4 C5 H5B 108.8
C6 C5 H5B 108.8
H5A C5 H5B 107.7
C7 C6 C5 117.7(4)
C7 C6 H6A 107.9
C5 C6 H6A 107.9
C7 C6 H6B 107.9
C5 C6 H6B 107.9
H6A C6 H6B 107.2
C15 C7 C6 111.4(3)
C15 C7 C16 107.2(3)
C6 C7 C16 103.9(3)
C15 C7 C8 108.5(3)
C6 C7 C8 113.0(3)
C16 C7 C8 112.7(3)
C9 C8 C1 113.0(3)
C9 C8 C7 108.9(3)
C1 C8 C7 114.2(2)
C9 C8 H8 106.8
C1 C8 H8 106.8
C7 C8 H8 106.8
C10 C9 C8 128.5(3)
C10 C9 C11 59.5(2)
C8 C9 C11 122.9(3)
C10 C9 H9 112.0
C8 C9 H9 112.0
C11 C9 H9 112.0
C9 C10 C11 61.6(2)
C9 C10 Cl1 122.1(3)
C11 C10 Cl1 121.8(3)
C9 C10 Cl2 117.0(3)
C11 C10 Cl2 118.9(3)
Cl1 C10 Cl2 108.94(17)
C10 C11 C12 118.1(3)
C10 C11 C17 118.8(3)
C12 C11 C17 114.7(3)
C10 C11 C9 59.0(2)
C12 C11 C9 116.3(3)
C17 C11 C9 118.9(4)
C11 C12 C13 112.7(3)
C11 C12 H12A 109.0
C13 C12 H12A 109.0
C11 C12 H12B 109.0
C13 C12 H12B 109.0
H12A C12 H12B 107.8
C1 C13 C12 110.6(3)
C1 C13 H13A 109.5
C12 C13 H13A 109.5
C1 C13 H13B 109.5
C12 C13 H13B 109.5
H13A C13 H13B 108.1
C3 C14 H14A 109.5
C3 C14 H14B 109.5
H14A C14 H14B 109.5
C3 C14 H14C 109.5
H14A C14 H14C 109.5
H14B C14 H14C 109.5
C7 C15 H15A 109.5
C7 C15 H15B 109.5
H15A C15 H15B 109.5
C7 C15 H15C 109.5
H15A C15 H15C 109.5
H15B C15 H15C 109.5
C7 C16 H16A 109.5
C7 C16 H16B 109.5
H16A C16 H16B 109.5
C7 C16 H16C 109.5
H16A C16 H16C 109.5
H16B C16 H16C 109.5
C11 C17 H17A 109.5
C11 C17 H17B 109.5
H17A C17 H17B 109.5
C11 C17 H17C 109.5
H17A C17 H17C 109.5
H17B C17 H17C 109.5
C30 C18 C19 115.4(3)
C30 C18 C20 120.4(3)
C19 C18 C20 59.5(2)
C30 C18 C25 113.2(3)
C19 C18 C25 119.9(3)
C20 C18 C25 118.4(3)
C20 C19 C18 60.7(2)
C20 C19 H19A 117.7
C18 C19 H19A 117.7
C20 C19 H19B 117.7
C18 C19 H19B 117.7
H19A C19 H19B 114.8
C21 C20 C19 117.3(4)
C21 C20 C31 113.9(4)
C19 C20 C31 118.9(4)
C21 C20 C18 116.6(3)
C19 C20 C18 59.8(2)
C31 C20 C18 120.3(4)
C20 C21 C22 113.5(4)
C20 C21 H21A 108.9
C22 C21 H21A 108.9
C20 C21 H21B 108.9
C22 C21 H21B 108.9
H21A C21 H21B 107.7
C21 C22 C23 113.6(3)
C21 C22 H22A 108.8
C23 C22 H22A 108.8
C21 C22 H22B 108.8
C23 C22 H22B 108.8
H22A C22 H22B 107.7
C24 C23 C22 118.3(4)
C24 C23 H23A 107.7
C22 C23 H23A 107.7
C24 C23 H23B 107.7
C22 C23 H23B 107.7
H23A C23 H23B 107.1
C23 C24 C32 112.5(3)
C23 C24 C33 104.2(4)
C32 C24 C33 106.7(4)
C23 C24 C25 114.1(3)
C32 C24 C25 107.6(3)
C33 C24 C25 111.5(3)
C26 C25 C18 112.3(2)
C26 C25 C24 109.1(3)
C18 C25 C24 113.7(2)
C26 C25 H25 107.1
C18 C25 H25 107.1
C24 C25 H25 107.1
C27 C26 C25 127.9(3)
C27 C26 C28 59.8(2)
C25 C26 C28 123.1(3)
C27 C26 H26 112.1
C25 C26 H26 112.1
C28 C26 H26 112.1
C26 C27 C28 61.1(2)
C26 C27 Cl3 122.7(2)
C28 C27 Cl3 122.2(3)
C26 C27 Cl4 116.9(3)
C28 C27 Cl4 118.2(2)
Cl3 C27 Cl4 108.95(19)
C27 C28 C34 119.5(3)
C27 C28 C29 117.5(3)
C34 C28 C29 114.4(3)
C27 C28 C26 59.1(2)
C34 C28 C26 118.9(3)
C29 C28 C26 116.5(3)
C28 C29 C30 112.4(3)
C28 C29 H29A 109.1
C30 C29 H29A 109.1
C28 C29 H29B 109.1
C30 C29 H29B 109.1
H29A C29 H29B 107.9
C18 C30 C29 110.5(3)
C18 C30 H30A 109.6
C29 C30 H30A 109.6
C18 C30 H30B 109.6
C29 C30 H30B 109.6
H30A C30 H30B 108.1
C20 C31 H31A 109.5
C20 C31 H31B 109.5
H31A C31 H31B 109.5
C20 C31 H31C 109.5
H31A C31 H31C 109.5
H31B C31 H31C 109.5
C24 C32 H32A 109.5
C24 C32 H32B 109.5
H32A C32 H32B 109.5
C24 C32 H32C 109.5
H32A C32 H32C 109.5
H32B C32 H32C 109.5
C24 C33 H33A 109.5
C24 C33 H33B 109.5
H33A C33 H33B 109.5
C24 C33 H33C 109.5
H33A C33 H33C 109.5
H33B C33 H33C 109.5
C28 C34 H34A 109.5
C28 C34 H34B 109.5
H34A C34 H34B 109.5
C28 C34 H34C 109.5
H34A C34 H34C 109.5
H34B C34 H34C 109.5

loop_
_geom_bond_atom_site_label_1
_geom_bond_atom_site_label_2
_geom_bond_distance
C1 C3 1.515(5)
C1 C2 1.521(5)
C1 C13 1.522(5)
C1 C8 1.530(4)
C2 C3 1.518(5)
C2 H2A 0.9700
C2 H2B 0.9700
C3 C4 1.512(6)
C3 C14 1.520(6)
C4 C5 1.512(7)
C4 H4A 0.9700
C4 H4B 0.9700
C5 C6 1.554(7)
C5 H5A 0.9700
C5 H5B 0.9700
C6 C7 1.539(5)
C6 H6A 0.9700
C6 H6B 0.9700
C7 C15 1.524(5)
C7 C16 1.561(6)
C7 C8 1.583(4)
C8 C9 1.519(4)
C8 H8 0.9800
C9 C10 1.491(5)
C9 C11 1.530(5)
C9 H9 0.9800
C10 C11 1.498(4)
C10 Cl1 1.760(4)
C10 Cl2 1.769(3)
C11 C12 1.519(5)
C11 C17 1.521(5)
C12 C13 1.530(5)
C12 H12A 0.9700
C12 H12B 0.9700
C13 H13A 0.9700
C13 H13B 0.9700
C14 H14A 0.9600
C14 H14B 0.9600
C14 H14C 0.9600
C15 H15A 0.9600
C15 H15B 0.9600
C15 H15C 0.9600
C16 H16A 0.9600
C16 H16B 0.9600
C16 H16C 0.9600
C17 H17A 0.9600
C17 H17B 0.9600
C17 H17C 0.9600
C18 C30 1.504(4)
C18 C19 1.505(5)
C18 C20 1.520(5)
C18 C25 1.539(4)
C19 C20 1.502(6)
C19 H19A 0.9700
C19 H19B 0.9700
C20 C21 1.502(6)
C20 C31 1.518(6)
C21 C22 1.520(7)
C21 H21A 0.9700
C21 H21B 0.9700
C22 C23 1.556(8)
C22 H22A 0.9700
C22 H22B 0.9700
C23 C24 1.513(6)
C23 H23A 0.9700
C23 H23B 0.9700
C24 C32 1.516(5)
C24 C33 1.572(6)
C24 C25 1.587(4)
C25 C26 1.521(4)
C25 H25 0.9800
C26 C27 1.495(5)
C26 C28 1.527(4)
C26 H26 0.9800
C27 C28 1.507(5)
C27 Cl3 1.750(4)
C27 Cl4 1.776(4)
C28 C34 1.511(5)
C28 C29 1.515(5)
C29 C30 1.536(5)
C29 H29A 0.9700
C29 H29B 0.9700
C30 H30A 0.9700
C30 H30B 0.9700
C31 H31A 0.9600
C31 H31B 0.9600
C31 H31C 0.9600
C32 H32A 0.9600
C32 H32B 0.9600
C32 H32C 0.9600
C33 H33A 0.9600
C33 H33B 0.9600
C33 H33C 0.9600
C34 H34A 0.9600
C34 H34B 0.9600
C34 H34C 0.9600
